data_7004452
loop_
_publ_author_name
'Chandrasekhar, Vadapalli'
'Azhakar, Ramachandran'
'Pandian, Balasubramanian Murugesa'
'Boomishankar, Ramamoorthy'
'Steiner, Alexander'

_publ_section_title
;
 A phosphorus-supported multisite coordination ligand containing three
 imidazolyl arms and its metalation behaviour. An unprecedented
 co-existence of mononuclear and macrocyclic dinuclear Zn(ii) complexes
 in the same unit cell of a crystalline lattice
;
_journal_issue 43
_journal_name_full 'Dalton Transactions'
_journal_page_first 5962
_journal_page_last 5969
_journal_paper_doi 10.1039/b807074a
_journal_year 2008
_chemical_formula_sum 'C15 H21 Co N14 O6 P S'
_chemical_formula_weight 615.42
_chemical_name_systematic
;
?
;
_space_group_IT_number 19
_symmetry_cell_setting orthorhombic
_symmetry_space_group_name_Hall 'P 2ac 2ab'
_symmetry_space_group_name_H-M 'P 21 21 21'
_atom_sites_solution_hydrogens geom
_atom_sites_solution_primary direct
_atom_sites_solution_secondary difmap
_audit_creation_method SHELXL-97
_cell_angle_alpha 90.00
_cell_angle_beta 90.00
_cell_angle_gamma 90.00
_cell_formula_units_Z 12
_cell_length_a 13.207(3)
_cell_length_b 17.697(4)
_cell_length_c 30.929(7)
_cell_measurement_temperature 100(2)
_cell_volume 7229(3)
_computing_structure_refinement 'SHELXL-97 (Sheldrick, 1997)'
_computing_structure_solution 'SHELXS-97 (Sheldrick, 1990)'
_diffrn_ambient_temperature 100(2)
_diffrn_measured_fraction_theta_full 0.991
_diffrn_measured_fraction_theta_max 0.991
_diffrn_measurement_device_type 'Bruker Smart Apex'
_diffrn_radiation_monochromator graphite
_diffrn_radiation_source 'fine-focus sealed tube'
_diffrn_radiation_type MoK\a
_diffrn_radiation_wavelength 0.71073
_diffrn_reflns_av_R_equivalents 0.0455
_diffrn_reflns_av_sigmaI/netI 0.0598
_diffrn_reflns_limit_h_max 15
_diffrn_reflns_limit_h_min -14
_diffrn_reflns_limit_k_max 15
_diffrn_reflns_limit_k_min -21
_diffrn_reflns_limit_l_max 35
_diffrn_reflns_limit_l_min -36
_diffrn_reflns_number 37027
_diffrn_reflns_theta_full 25.01
_diffrn_reflns_theta_max 25.01
_diffrn_reflns_theta_min 1.32
_exptl_absorpt_coefficient_mu 0.931
_exptl_absorpt_correction_T_max 1.000
_exptl_absorpt_correction_T_min 0.768
_exptl_absorpt_correction_type empirical
_exptl_absorpt_process_details SADABS
_exptl_crystal_colour light-red
_exptl_crystal_density_diffrn 1.696
_exptl_crystal_density_method 'not measured'
_exptl_crystal_description needle
_exptl_crystal_F_000 3780
_exptl_crystal_size_max 0.4
_exptl_crystal_size_mid 0.1
_exptl_crystal_size_min 0.1
_refine_diff_density_max 1.513
_refine_diff_density_min -1.716
_refine_diff_density_rms 0.169
_refine_ls_abs_structure_details 'Flack H D (1983), Acta Cryst. A39, 876-881'
_refine_ls_abs_structure_Flack 0.49(3)
_refine_ls_extinction_method none
_refine_ls_goodness_of_fit_ref 0.967
_refine_ls_hydrogen_treatment constr
_refine_ls_matrix_type full
_refine_ls_number_parameters 1026
_refine_ls_number_reflns 12543
_refine_ls_number_restraints 1636
_refine_ls_restrained_S_all 0.986
_refine_ls_R_factor_all 0.1001
_refine_ls_R_factor_gt 0.0945
_refine_ls_shift/su_max 0.000
_refine_ls_shift/su_mean 0.000
_refine_ls_structure_factor_coef Fsqd
_refine_ls_weighting_details 'calc w=1/[\s^2^(Fo^2^)+(0.0512P)^2^+146.8356P] where P=(Fo^2^+2Fc^2^)/3'
_refine_ls_weighting_scheme calc
_refine_ls_wR_factor_gt 0.2178
_refine_ls_wR_factor_ref 0.2233
_reflns_number_gt 11689
_reflns_number_total 12543
_reflns_threshold_expression >2sigma(I)
_cod_data_source_file b807074a.txt
_cod_data_source_block 2
_cod_original_sg_symbol_H-M P2(1)2(1)2(1)
_cod_database_code 7004452

loop_
_symmetry_equiv_pos_as_xyz
'x, y, z'
'-x+1/2, -y, z+1/2'
'-x, y+1/2, -z+1/2'
'x+1/2, -y+1/2, -z'

loop_
_atom_site_label
_atom_site_type_symbol
_atom_site_fract_x
_atom_site_fract_y
_atom_site_fract_z
_atom_site_U_iso_or_equiv
_atom_site_adp_type
_atom_site_occupancy
_atom_site_symmetry_multiplicity
_atom_site_calc_flag
_atom_site_refinement_flags
_atom_site_disorder_assembly
_atom_site_disorder_group
Co1 Co 0.78488(12) 0.71637(8) 0.14766(4) 0.0208(3) Uani 1 1 d . . .
S1 S 0.7913(3) 0.52369(17) 0.01437(10) 0.0414(8) Uani 1 1 d . . .
P1 P 0.78925(19) 0.59194(13) 0.06225(8) 0.0129(5) Uani 1 1 d . . .
C11 C 0.9779(8) 0.5395(6) 0.0818(3) 0.027(2) Uani 1 1 d U . .
H11A H 0.9693 0.5175 0.0530 0.040 Uiso 1 1 calc R . .
H11B H 0.9712 0.4997 0.1037 0.040 Uiso 1 1 calc R . .
H11C H 1.0451 0.5626 0.0840 0.040 Uiso 1 1 calc R . .
N12 N 0.9013(6) 0.5964(5) 0.0889(3) 0.0147(15) Uani 1 1 d U . .
N13 N 0.8981(6) 0.6330(5) 0.1283(2) 0.0125(14) Uani 1 1 d U . .
C14 C 0.9672(8) 0.6172(6) 0.1561(3) 0.0175(18) Uani 1 1 d U . .
H14 H 1.0189 0.5812 0.1504 0.021 Uiso 1 1 calc R . .
C15 C 0.9618(9) 0.6571(6) 0.1965(3) 0.0273(18) Uani 1 1 d U . .
N16 N 0.8868(8) 0.7101(6) 0.2006(3) 0.0317(18) Uani 1 1 d U . .
C17 C 0.8955(11) 0.7366(8) 0.2411(4) 0.040(2) Uani 1 1 d U . .
H17 H 0.8546 0.7748 0.2538 0.048 Uiso 1 1 calc R . .
N18 N 0.9744(9) 0.6988(6) 0.2613(3) 0.045(2) Uani 1 1 d U . .
H18 H 0.9948 0.7061 0.2880 0.054 Uiso 1 1 calc R . .
C19 C 1.0147(10) 0.6492(7) 0.2333(4) 0.036(2) Uani 1 1 d U . .
H19 H 1.0693 0.6155 0.2385 0.043 Uiso 1 1 calc R . .
C21 C 0.7606(11) 0.7021(7) 0.0015(4) 0.036(3) Uani 1 1 d U . .
H21A H 0.7537 0.6566 -0.0163 0.054 Uiso 1 1 calc R . .
H21B H 0.8234 0.7283 -0.0061 0.054 Uiso 1 1 calc R . .
H21C H 0.7028 0.7356 -0.0037 0.054 Uiso 1 1 calc R . .
N22 N 0.7631(6) 0.6807(5) 0.0470(2) 0.0150(16) Uani 1 1 d U . .
N23 N 0.7739(6) 0.7374(4) 0.0777(2) 0.0130(15) Uani 1 1 d U . .
C24 C 0.7765(8) 0.8062(5) 0.0664(3) 0.0199(18) Uani 1 1 d U . .
H24 H 0.7732 0.8209 0.0369 0.024 Uiso 1 1 calc R . .
C25 C 0.7846(10) 0.8601(6) 0.1005(4) 0.0328(19) Uani 1 1 d U . .
N26 N 0.8020(9) 0.8338(5) 0.1425(3) 0.0356(19) Uani 1 1 d U . .
C27 C 0.8110(11) 0.8941(7) 0.1684(4) 0.039(2) Uani 1 1 d U . .
H27 H 0.8207 0.8921 0.1988 0.047 Uiso 1 1 calc R . .
N28 N 0.8043(10) 0.9586(6) 0.1447(3) 0.044(2) Uani 1 1 d U . .
H28 H 0.8071 1.0051 0.1547 0.053 Uiso 1 1 calc R . .
C29 C 0.7922(12) 0.9378(7) 0.1017(4) 0.043(2) Uani 1 1 d U . .
H29 H 0.7897 0.9710 0.0776 0.052 Uiso 1 1 calc R . .
C31 C 0.6339(9) 0.5032(6) 0.0957(3) 0.027(2) Uani 1 1 d U . .
H31A H 0.6548 0.4719 0.0712 0.041 Uiso 1 1 calc R . .
H31B H 0.5637 0.5196 0.0916 0.041 Uiso 1 1 calc R . .
H31C H 0.6391 0.4738 0.1225 0.041 Uiso 1 1 calc R . .
N32 N 0.7003(6) 0.5700(5) 0.0986(3) 0.0182(16) Uani 1 1 d U . .
N33 N 0.6818(7) 0.6222(5) 0.1321(3) 0.0212(16) Uani 1 1 d U . .
C34 C 0.6058(8) 0.6119(6) 0.1573(3) 0.0244(19) Uani 1 1 d U . .
H34 H 0.5594 0.5713 0.1542 0.029 Uiso 1 1 calc R . .
C35 C 0.5979(9) 0.6692(7) 0.1913(4) 0.0318(19) Uani 1 1 d U . .
N36 N 0.6634(8) 0.7292(5) 0.1905(3) 0.0345(19) Uani 1 1 d U . .
C37 C 0.6367(11) 0.7695(7) 0.2246(4) 0.044(2) Uani 1 1 d U . .
H37 H 0.6690 0.8153 0.2328 0.052 Uiso 1 1 calc R . .
N38 N 0.5574(10) 0.7382(7) 0.2469(4) 0.051(2) Uani 1 1 d U . .
H38 H 0.5283 0.7567 0.2702 0.061 Uiso 1 1 calc R . .
C39 C 0.5326(11) 0.6735(8) 0.2263(4) 0.043(2) Uani 1 1 d U . .
H39 H 0.4813 0.6384 0.2341 0.051 Uiso 1 1 calc R . .
Co2 Co 0.26572(12) 0.78282(8) 0.18312(4) 0.0262(4) Uani 1 1 d . . .
S2 S 0.1915(2) 0.97296(18) 0.31342(9) 0.0293(6) Uani 1 1 d . . .
P2 P 0.2197(2) 0.90484(16) 0.26704(9) 0.0210(6) Uani 1 1 d . . .
C41 C 0.3873(13) 0.9909(8) 0.2535(5) 0.057(4) Uani 1 1 d U . .
H41A H 0.3594 1.0157 0.2792 0.086 Uiso 1 1 calc R . .
H41B H 0.3807 1.0246 0.2286 0.086 Uiso 1 1 calc R . .
H41C H 0.4590 0.9794 0.2584 0.086 Uiso 1 1 calc R . .
N42 N 0.3316(9) 0.9203(6) 0.2452(3) 0.041(2) Uani 1 1 d U . .
N43 N 0.3593(8) 0.8771(5) 0.2094(3) 0.0305(19) Uani 1 1 d U . .
C44 C 0.4382(9) 0.8937(6) 0.1873(4) 0.030(2) Uani 1 1 d U . .
H44 H 0.4838 0.9324 0.1959 0.036 Uiso 1 1 calc R . .
C45 C 0.4533(9) 0.8503(7) 0.1489(4) 0.0294(19) Uani 1 1 d U . .
N46 N 0.3828(8) 0.7926(6) 0.1406(3) 0.0361(19) Uani 1 1 d U . .
C47 C 0.4241(11) 0.7709(9) 0.1002(4) 0.048(2) Uani 1 1 d U . .
H47 H 0.3954 0.7314 0.0834 0.057 Uiso 1 1 calc R . .
N48 N 0.4990(9) 0.8059(7) 0.0883(4) 0.046(2) Uani 1 1 d U . .
H48 H 0.5320 0.7976 0.0641 0.055 Uiso 1 1 calc R . .
C49 C 0.5236(10) 0.8585(8) 0.1175(4) 0.038(2) Uani 1 1 d U . .
H49 H 0.5780 0.8936 0.1164 0.046 Uiso 1 1 calc R . .
C51 C 0.0556(13) 0.9659(9) 0.2255(5) 0.057(4) Uani 1 1 d U . .
H51A H 0.0595 0.9971 0.2516 0.086 Uiso 1 1 calc R . .
H51B H -0.0087 0.9384 0.2252 0.086 Uiso 1 1 calc R . .
H51C H 0.0598 0.9984 0.1999 0.086 Uiso 1 1 calc R . .
N52 N 0.1385(8) 0.9128(6) 0.2251(3) 0.037(2) Uani 1 1 d U . .
N53 N 0.1465(7) 0.8625(5) 0.1910(3) 0.0321(19) Uani 1 1 d U . .
C54 C 0.0775(9) 0.8647(7) 0.1604(4) 0.032(2) Uani 1 1 d U . .
H54 H 0.0224 0.8992 0.1601 0.039 Uiso 1 1 calc R . .
C55 C 0.0952(9) 0.8080(6) 0.1266(4) 0.0283(19) Uani 1 1 d U . .
N56 N 0.1646(7) 0.7596(6) 0.1322(3) 0.0293(18) Uani 1 1 d U . .
C57 C 0.1614(10) 0.7123(8) 0.0976(4) 0.042(2) Uani 1 1 d U . .
H57 H 0.2051 0.6704 0.0931 0.051 Uiso 1 1 calc R . .
N58 N 0.0881(8) 0.7335(6) 0.0710(3) 0.039(2) Uani 1 1 d U . .
H58 H 0.0721 0.7108 0.0466 0.046 Uiso 1 1 calc R . .
C59 C 0.0420(9) 0.7950(7) 0.0870(4) 0.033(2) Uani 1 1 d U . .
H59 H -0.0125 0.8231 0.0750 0.039 Uiso 1 1 calc R . .
C61 C 0.2336(11) 0.7939(8) 0.3262(4) 0.043(3) Uani 1 1 d U . .
H61A H 0.2133 0.8367 0.3443 0.065 Uiso 1 1 calc R . .
H61B H 0.3052 0.7823 0.3313 0.065 Uiso 1 1 calc R . .
H61C H 0.1923 0.7497 0.3335 0.065 Uiso 1 1 calc R . .
N62 N 0.2193(8) 0.8124(5) 0.2820(3) 0.0272(18) Uani 1 1 d U . .
N63 N 0.2428(6) 0.7605(5) 0.2521(3) 0.0206(16) Uani 1 1 d U . .
C64 C 0.2553(9) 0.6907(6) 0.2630(4) 0.028(2) Uani 1 1 d U . .
H64 H 0.2493 0.6751 0.2923 0.034 Uiso 1 1 calc R . .
C65 C 0.2780(12) 0.6388(8) 0.2302(5) 0.047(2) Uani 1 1 d U . .
N66 N 0.2999(11) 0.6670(7) 0.1897(4) 0.055(2) Uani 1 1 d U . .
C67 C 0.3422(14) 0.6115(9) 0.1637(6) 0.062(3) Uani 1 1 d U . .
H67 H 0.3653 0.6183 0.1349 0.074 Uiso 1 1 calc R . .
N68 N 0.3453(11) 0.5456(8) 0.1863(5) 0.066(3) Uani 1 1 d U . .
H68 H 0.3713 0.5023 0.1778 0.079 Uiso 1 1 calc R . .
C69 C 0.2948(14) 0.5621(9) 0.2291(5) 0.062(3) Uani 1 1 d U . .
H69 H 0.2779 0.5265 0.2509 0.074 Uiso 1 1 calc R . .
Co3 Co 0.29342(8) 0.21816(7) 0.01550(4) 0.0104(3) Uani 1 1 d . . .
S3 S 0.2414(5) 0.0264(2) 0.14734(10) 0.083(2) Uani 1 1 d . . .
P3 P 0.2609(3) 0.09621(17) 0.10079(9) 0.0397(9) Uani 1 1 d . . .
C71 C 0.4471(11) 0.0273(7) 0.0906(4) 0.036(3) Uani 1 1 d U . .
H71A H 0.4294 0.0025 0.1179 0.054 Uiso 1 1 calc R . .
H71B H 0.5153 0.0489 0.0928 0.054 Uiso 1 1 calc R . .
H71C H 0.4455 -0.0099 0.0671 0.054 Uiso 1 1 calc R . .
N72 N 0.3717(8) 0.0895(5) 0.0812(3) 0.0289(19) Uani 1 1 d U . .
N73 N 0.3926(7) 0.1281(5) 0.0426(3) 0.0198(16) Uani 1 1 d U . .
C74 C 0.4668(8) 0.1095(5) 0.0196(3) 0.0190(17) Uani 1 1 d U . .
H74 H 0.5145 0.0724 0.0284 0.023 Uiso 1 1 calc R . .
C75 C 0.4747(7) 0.1487(5) -0.0218(3) 0.0145(15) Uani 1 1 d U . .
N76 N 0.4030(5) 0.2008(4) -0.0326(2) 0.0095(14) Uani 1 1 d U . .
C77 C 0.4218(7) 0.2223(6) -0.0728(3) 0.0167(16) Uani 1 1 d U . .
H77 H 0.3830 0.2583 -0.0885 0.020 Uiso 1 1 calc R . .
N78 N 0.5036(6) 0.1860(5) -0.0884(3) 0.0217(16) Uani 1 1 d U . .
H78 H 0.5296 0.1912 -0.1145 0.026 Uiso 1 1 calc R . .
C79 C 0.5392(7) 0.1392(6) -0.0560(3) 0.0183(17) Uani 1 1 d U . .
H79 H 0.5967 0.1069 -0.0572 0.022 Uiso 1 1 calc R . .
C81 C 0.0974(11) 0.0247(7) 0.0607(4) 0.041(3) Uani 1 1 d U . .
H81A H 0.1080 -0.0087 0.0856 0.061 Uiso 1 1 calc R . .
H81B H 0.0990 -0.0051 0.0340 0.061 Uiso 1 1 calc R . .
H81C H 0.0314 0.0496 0.0634 0.061 Uiso 1 1 calc R . .
N82 N 0.1771(8) 0.0816(5) 0.0595(3) 0.0274(19) Uani 1 1 d U . .
N83 N 0.1748(7) 0.1332(5) 0.0258(3) 0.0212(16) Uani 1 1 d U . .
C84 C 0.1062(8) 0.1309(6) -0.0034(3) 0.0175(17) Uani 1 1 d U . .
H84 H 0.0550 0.0931 -0.0031 0.021 Uiso 1 1 calc R . .
C85 C 0.1097(7) 0.1877(5) -0.0367(3) 0.0148(16) Uani 1 1 d U . .
N86 N 0.1820(6) 0.2444(4) -0.0327(3) 0.0135(15) Uani 1 1 d U . .
C87 C 0.1676(6) 0.2889(6) -0.0671(3) 0.0135(16) Uani 1 1 d U . .
H87 H 0.2056 0.3333 -0.0731 0.016 Uiso 1 1 calc R . .
N88 N 0.0924(6) 0.2626(5) -0.0918(3) 0.0182(16) Uani 1 1 d U . .
H88 H 0.0705 0.2831 -0.1159 0.022 Uiso 1 1 calc R . .
C89 C 0.0556(7) 0.1983(5) -0.0730(3) 0.0167(17) Uani 1 1 d U . .
H89 H 0.0024 0.1673 -0.0836 0.020 Uiso 1 1 calc R . .
C91 C 0.2585(10) 0.2087(7) 0.1621(4) 0.038(3) Uani 1 1 d U . .
H91A H 0.2440 0.1652 0.1807 0.056 Uiso 1 1 calc R . .
H91B H 0.2114 0.2498 0.1689 0.056 Uiso 1 1 calc R . .
H91C H 0.3281 0.2258 0.1672 0.056 Uiso 1 1 calc R . .
N92 N 0.2466(8) 0.1865(5) 0.1158(3) 0.0290(19) Uani 1 1 d U . .
N93 N 0.2660(7) 0.2405(5) 0.0843(3) 0.0204(17) Uani 1 1 d U . .
C94 C 0.2805(7) 0.3111(5) 0.0964(3) 0.0139(16) Uani 1 1 d U . .
H94 H 0.2748 0.3267 0.1257 0.017 Uiso 1 1 calc R . .
C95 C 0.3050(6) 0.3623(5) 0.0626(3) 0.0066(14) Uani 1 1 d U . .
N96 N 0.3190(5) 0.3333(4) 0.0216(2) 0.0060(13) Uani 1 1 d U . .
C97 C 0.3425(7) 0.3912(5) -0.0030(3) 0.0149(17) Uani 1 1 d U . .
H97 H 0.3564 0.3883 -0.0331 0.018 Uiso 1 1 calc R . .
N98 N 0.3439(6) 0.4552(5) 0.0203(3) 0.0191(15) Uani 1 1 d U . .
H98 H 0.3592 0.5004 0.0104 0.023 Uiso 1 1 calc R . .
C99 C 0.3178(7) 0.4388(5) 0.0620(3) 0.0123(16) Uani 1 1 d U . .
H99 H 0.3102 0.4730 0.0855 0.015 Uiso 1 1 calc R . .
N1 N 0.0787(7) 0.6242(5) 0.3537(3) 0.030(2) Uani 1 1 d DU . .
O11 O 0.1098(6) 0.6043(4) 0.3900(2) 0.0293(17) Uani 1 1 d DU . .
O12 O 0.0294(7) 0.6832(5) 0.3486(3) 0.040(2) Uani 1 1 d DU . .
O13 O 0.1029(7) 0.5861(5) 0.3211(2) 0.0365(19) Uani 1 1 d DU . .
N2 N 0.0939(7) 0.3996(5) -0.1676(3) 0.032(2) Uani 1 1 d DU . .
O21 O 0.0744(8) 0.4578(5) -0.1894(3) 0.052(2) Uani 1 1 d DU . .
O22 O 0.1724(6) 0.3971(4) -0.1451(2) 0.0330(19) Uani 1 1 d DU . .
O23 O 0.0332(7) 0.3452(5) -0.1677(3) 0.046(2) Uani 1 1 d DU . .
N3 N 0.4485(7) 0.6306(4) 0.0193(2) 0.0244(18) Uani 1 1 d DU . .
O31 O 0.4292(6) 0.5910(3) -0.0132(2) 0.0230(15) Uani 1 1 d DU . .
O32 O 0.4863(7) 0.6952(4) 0.0142(3) 0.0346(19) Uani 1 1 d DU . .
O33 O 0.4285(7) 0.6067(4) 0.0565(2) 0.0347(19) Uani 1 1 d DU . .
N4 N 0.6265(8) 0.9054(5) -0.0010(3) 0.040(2) Uani 1 1 d DU . .
O41 O 0.6201(8) 0.9592(5) 0.0250(3) 0.053(2) Uani 1 1 d DU . .
O42 O 0.5663(7) 0.8511(5) 0.0045(3) 0.046(2) Uani 1 1 d DU . .
O43 O 0.6943(6) 0.9027(5) -0.0288(3) 0.043(2) Uani 1 1 d DU . .
N5 N 0.8827(9) 0.8926(5) 0.3188(3) 0.046(2) Uani 1 1 d DU . .
O51 O 0.9232(7) 0.8315(4) 0.3266(3) 0.042(2) Uani 1 1 d DU . .
O52 O 0.8735(7) 0.9404(5) 0.3482(3) 0.042(2) Uani 1 1 d DU . .
O53 O 0.8533(10) 0.9050(6) 0.2807(3) 0.069(3) Uani 1 1 d DU . .
N6 N 0.5606(15) 0.8794(9) 0.3252(7) 0.042(3) Uiso 0.50 1 d PDU A 1
O61 O 0.5480(7) 0.9294(5) 0.3516(3) 0.0419(19) Uani 1 1 d DU . .
O62 O 0.5065(7) 0.8209(5) 0.3242(3) 0.0440(19) Uani 1 1 d DU . .
O63 O 0.6410(10) 0.8874(9) 0.3042(5) 0.032(3) Uiso 0.50 1 d PDU A 1
N6' N 0.5458(19) 0.8842(9) 0.3200(5) 0.042(3) Uiso 0.50 1 d PDU A 2
O63' O 0.5564(14) 0.9017(10) 0.2808(4) 0.044(4) Uiso 0.50 1 d PDU A 2

loop_
_atom_site_aniso_label
_atom_site_aniso_U_11
_atom_site_aniso_U_22
_atom_site_aniso_U_33
_atom_site_aniso_U_23
_atom_site_aniso_U_13
_atom_site_aniso_U_12
Co1 0.0444(8) 0.0114(6) 0.0068(6) -0.0009(5) 0.0077(6) 0.0020(7)
S1 0.078(2) 0.0250(14) 0.0210(14) -0.0185(12) -0.0066(16) 0.0041(16)
P1 0.0122(11) 0.0130(11) 0.0134(11) -0.0044(9) 0.0020(10) 0.0008(10)
C11 0.024(4) 0.034(5) 0.022(4) 0.006(4) 0.003(4) 0.010(4)
N12 0.011(3) 0.018(3) 0.015(3) -0.001(3) -0.005(3) 0.000(3)
N13 0.009(3) 0.018(3) 0.011(3) -0.001(3) -0.006(3) -0.003(3)
C14 0.015(3) 0.022(3) 0.015(3) 0.003(3) -0.003(3) -0.009(3)
C15 0.033(3) 0.031(3) 0.018(3) 0.003(3) -0.007(3) -0.007(3)
N16 0.040(4) 0.035(4) 0.019(3) 0.001(3) -0.003(3) -0.010(3)
C17 0.049(4) 0.044(4) 0.027(4) -0.004(3) -0.004(4) -0.007(4)
N18 0.054(4) 0.051(4) 0.030(4) 0.004(3) -0.013(3) -0.003(4)
C19 0.042(4) 0.043(4) 0.023(4) 0.005(3) -0.009(3) -0.007(4)
C21 0.057(5) 0.030(5) 0.022(4) 0.002(4) -0.004(4) 0.002(4)
N22 0.021(3) 0.016(3) 0.008(3) -0.006(3) -0.005(3) -0.001(3)
N23 0.011(3) 0.014(3) 0.013(3) -0.001(2) -0.002(2) 0.003(2)
C24 0.025(4) 0.015(3) 0.019(3) 0.004(3) 0.002(3) -0.007(3)
C25 0.049(4) 0.024(3) 0.026(3) 0.002(3) -0.001(3) 0.001(3)
N26 0.057(4) 0.023(3) 0.026(3) -0.004(3) -0.006(3) -0.004(3)
C27 0.062(4) 0.027(4) 0.029(4) -0.003(3) 0.002(4) -0.005(4)
N28 0.071(4) 0.027(3) 0.034(4) -0.006(3) 0.001(4) 0.002(4)
C29 0.064(4) 0.031(4) 0.034(4) 0.001(3) 0.003(4) 0.006(4)
C31 0.032(5) 0.031(5) 0.019(4) 0.006(4) -0.009(4) -0.015(4)
N32 0.022(3) 0.016(3) 0.017(3) 0.000(3) 0.006(3) -0.002(3)
N33 0.026(3) 0.021(3) 0.017(3) 0.005(3) 0.007(3) 0.004(3)
C34 0.025(4) 0.027(4) 0.021(3) 0.013(3) 0.008(3) 0.008(3)
C35 0.038(4) 0.033(3) 0.025(3) 0.012(3) 0.017(3) 0.017(3)
N36 0.049(4) 0.028(3) 0.026(3) 0.009(3) 0.015(3) 0.017(3)
C37 0.064(4) 0.035(4) 0.032(4) 0.012(3) 0.020(4) 0.015(4)
N38 0.066(4) 0.046(4) 0.039(4) 0.014(3) 0.027(4) 0.021(4)
C39 0.047(4) 0.044(4) 0.037(4) 0.014(4) 0.020(4) 0.018(4)
Co2 0.0523(10) 0.0117(7) 0.0147(6) 0.0009(5) -0.0140(6) -0.0030(7)
S2 0.0217(14) 0.0401(16) 0.0260(14) -0.0170(12) 0.0034(11) -0.0069(12)
P2 0.0216(13) 0.0225(13) 0.0189(12) -0.0048(11) -0.0071(11) -0.0063(12)
C41 0.069(6) 0.058(6) 0.044(5) -0.021(5) 0.020(5) -0.021(5)
N42 0.055(4) 0.042(4) 0.026(4) -0.013(3) 0.010(4) -0.021(4)
N43 0.043(4) 0.028(3) 0.021(3) -0.003(3) 0.004(3) -0.016(3)
C44 0.041(4) 0.026(4) 0.024(4) 0.000(3) 0.006(3) -0.009(3)
C45 0.036(4) 0.030(3) 0.021(3) 0.002(3) 0.004(3) 0.011(3)
N46 0.037(4) 0.040(4) 0.031(3) -0.015(3) -0.010(3) 0.014(3)
C47 0.049(4) 0.054(4) 0.040(4) -0.017(4) -0.015(4) 0.010(4)
N48 0.043(4) 0.057(4) 0.039(4) -0.006(3) -0.009(3) 0.024(4)
C49 0.043(4) 0.041(4) 0.031(4) 0.004(3) 0.003(4) 0.020(4)
C51 0.063(6) 0.050(6) 0.059(6) -0.015(5) -0.011(5) 0.013(5)
N52 0.040(4) 0.032(4) 0.038(4) -0.009(3) -0.023(3) 0.010(3)
N53 0.036(4) 0.026(3) 0.034(4) -0.004(3) -0.022(3) -0.003(3)
C54 0.033(4) 0.027(4) 0.037(4) 0.004(3) -0.011(3) -0.003(3)
C55 0.031(3) 0.029(3) 0.024(3) 0.002(3) -0.005(3) -0.011(3)
N56 0.025(3) 0.038(4) 0.024(3) -0.002(3) 0.000(3) -0.019(3)
C57 0.043(4) 0.049(4) 0.035(4) 0.000(4) -0.002(4) -0.009(4)
N58 0.034(4) 0.050(4) 0.032(4) -0.001(3) 0.001(3) -0.005(3)
C59 0.025(4) 0.039(4) 0.033(4) 0.004(3) -0.013(3) -0.011(3)
C61 0.063(6) 0.035(5) 0.032(5) 0.002(4) 0.007(4) 0.000(5)
N62 0.036(4) 0.026(4) 0.020(3) 0.005(3) 0.007(3) -0.003(3)
N63 0.022(3) 0.017(3) 0.023(3) 0.005(3) 0.003(3) -0.007(3)
C64 0.028(4) 0.026(4) 0.032(4) 0.011(3) -0.002(3) -0.002(3)
C65 0.060(4) 0.035(4) 0.046(4) 0.007(3) -0.013(4) 0.004(4)
N66 0.075(4) 0.041(4) 0.049(4) -0.004(3) -0.014(4) 0.008(4)
C67 0.076(5) 0.052(4) 0.058(4) 0.000(4) -0.013(4) 0.004(4)
N68 0.080(5) 0.052(4) 0.067(4) -0.003(4) -0.012(4) 0.001(4)
C69 0.076(5) 0.046(4) 0.063(4) 0.005(4) -0.013(4) 0.001(4)
Co3 0.0078(5) 0.0115(6) 0.0118(6) 0.0000(5) 0.0060(5) -0.0011(5)
S3 0.204(6) 0.0254(17) 0.0187(15) 0.0063(13) 0.029(3) -0.026(3)
P3 0.092(3) 0.0153(14) 0.0118(13) 0.0011(11) 0.0205(15) -0.0084(16)
C71 0.058(6) 0.026(5) 0.024(4) 0.008(4) 0.001(4) 0.010(4)
N72 0.047(4) 0.022(3) 0.018(3) 0.001(3) -0.002(3) 0.002(3)
N73 0.029(3) 0.015(3) 0.015(3) 0.001(3) -0.009(3) 0.004(3)
C74 0.021(3) 0.015(3) 0.020(3) 0.004(3) -0.009(3) 0.002(3)
C75 0.011(3) 0.012(3) 0.020(3) -0.002(3) -0.003(3) 0.001(3)
N76 0.0092(16) 0.0094(16) 0.0098(16) -0.0003(10) 0.0003(10) 0.0011(10)
C77 0.014(3) 0.020(3) 0.016(3) 0.000(3) 0.003(3) 0.001(3)
N78 0.020(3) 0.024(3) 0.021(3) -0.001(3) 0.006(3) 0.001(3)
C79 0.007(3) 0.020(3) 0.028(4) -0.002(3) 0.001(3) 0.002(3)
C81 0.055(6) 0.028(5) 0.038(5) 0.004(4) 0.018(5) -0.017(4)
N82 0.046(4) 0.018(3) 0.019(3) 0.002(3) 0.010(3) -0.011(3)
N83 0.032(3) 0.014(3) 0.017(3) 0.001(3) 0.013(3) -0.008(3)
C84 0.018(3) 0.019(3) 0.015(3) -0.002(3) 0.010(3) -0.008(3)
C85 0.011(3) 0.016(3) 0.017(3) -0.009(3) 0.000(3) -0.004(3)
N86 0.011(3) 0.014(3) 0.016(3) -0.003(3) -0.005(2) -0.009(2)
C87 0.008(3) 0.019(3) 0.014(3) -0.006(3) -0.003(3) 0.005(3)
N88 0.016(3) 0.025(3) 0.014(3) -0.009(3) -0.006(3) 0.001(3)
C89 0.010(3) 0.021(3) 0.019(3) -0.005(3) -0.001(3) -0.001(3)
C91 0.060(6) 0.031(5) 0.021(4) 0.000(4) 0.009(4) 0.003(4)
N92 0.045(4) 0.022(4) 0.020(3) -0.001(3) 0.010(3) -0.003(3)
N93 0.027(3) 0.022(3) 0.012(3) 0.001(3) 0.006(3) -0.006(3)
C94 0.012(3) 0.018(3) 0.012(3) -0.002(3) 0.001(3) -0.004(3)
C95 0.002(3) 0.009(3) 0.008(3) -0.004(2) 0.002(2) 0.000(2)
N96 0.0057(15) 0.0062(15) 0.0061(15) 0.0002(10) -0.0012(10) 0.0011(10)
C97 0.019(3) 0.014(3) 0.012(3) 0.000(3) -0.008(3) -0.006(3)
N98 0.027(3) 0.014(3) 0.016(3) 0.000(3) -0.007(3) -0.003(3)
C99 0.013(3) 0.013(3) 0.011(3) -0.002(3) -0.003(3) 0.002(3)
N1 0.034(4) 0.037(4) 0.020(4) 0.001(3) -0.006(3) -0.010(4)
O11 0.042(4) 0.035(4) 0.011(3) 0.006(3) -0.003(3) -0.011(3)
O12 0.050(4) 0.043(4) 0.029(4) -0.003(3) -0.016(3) 0.011(4)
O13 0.052(4) 0.033(4) 0.024(3) -0.004(3) -0.007(3) 0.002(3)
N2 0.042(4) 0.030(4) 0.025(4) -0.001(3) -0.007(4) 0.026(4)
O21 0.069(5) 0.045(4) 0.042(4) 0.016(4) -0.011(4) 0.034(4)
O22 0.046(4) 0.029(4) 0.024(3) 0.004(3) -0.023(3) 0.010(3)
O23 0.051(5) 0.050(4) 0.038(4) -0.003(4) -0.016(4) 0.003(4)
N3 0.044(4) 0.010(3) 0.019(4) 0.000(3) 0.000(3) -0.012(3)
O31 0.047(4) 0.008(3) 0.014(3) -0.004(3) 0.001(3) -0.010(3)
O32 0.059(4) 0.016(3) 0.029(4) -0.012(3) 0.013(3) -0.029(3)
O33 0.063(5) 0.019(3) 0.022(3) -0.001(3) -0.003(3) -0.014(3)
N4 0.045(4) 0.042(4) 0.033(4) 0.008(4) -0.015(4) -0.013(4)
O41 0.056(5) 0.049(4) 0.055(5) -0.013(4) -0.007(4) -0.014(4)
O42 0.060(5) 0.044(4) 0.033(4) 0.004(3) -0.008(4) -0.029(4)
O43 0.039(4) 0.043(4) 0.047(4) 0.007(4) -0.008(4) -0.016(4)
N5 0.057(5) 0.040(4) 0.042(4) 0.003(4) -0.022(4) 0.000(4)
O51 0.062(5) 0.032(4) 0.032(4) 0.000(3) -0.026(4) 0.004(4)
O52 0.037(4) 0.051(4) 0.037(4) -0.009(4) -0.007(3) 0.001(4)
O53 0.091(6) 0.059(5) 0.057(5) -0.002(4) -0.028(5) 0.013(5)
O61 0.041(3) 0.049(3) 0.036(3) 0.012(3) 0.007(3) 0.006(3)
O62 0.044(3) 0.050(4) 0.038(3) 0.013(3) 0.017(3) 0.008(3)

loop_
_atom_type_symbol
_atom_type_description
_atom_type_scat_dispersion_real
_atom_type_scat_dispersion_imag
_atom_type_scat_source
C C 0.0033 0.0016 'International Tables Vol C Tables 4.2.6.8 and 6.1.1.4'
H H 0.0000 0.0000 'International Tables Vol C Tables 4.2.6.8 and 6.1.1.4'
N N 0.0061 0.0033 'International Tables Vol C Tables 4.2.6.8 and 6.1.1.4'
P P 0.1023 0.0942 'International Tables Vol C Tables 4.2.6.8 and 6.1.1.4'
S S 0.1246 0.1234 'International Tables Vol C Tables 4.2.6.8 and 6.1.1.4'
Co Co 0.3494 0.9721 'International Tables Vol C Tables 4.2.6.8 and 6.1.1.4'
O O 0.0106 0.0060 'International Tables Vol C Tables 4.2.6.8 and 6.1.1.4'

loop_
_geom_angle_atom_site_label_1
_geom_angle_atom_site_label_2
_geom_angle_atom_site_label_3
_geom_angle
_geom_angle_site_symmetry_1
_geom_angle_site_symmetry_3
_geom_angle_publ_flag
N36 Co1 N26 91.3(4) . . ?
N36 Co1 N16 90.2(4) . . ?
N26 Co1 N16 92.5(4) . . ?
N36 Co1 N13 140.5(3) . . ?
N26 Co1 N13 125.1(4) . . ?
N16 Co1 N13 75.0(3) . . ?
N36 Co1 N23 123.6(3) . . ?
N26 Co1 N23 76.4(3) . . ?
N16 Co1 N23 144.0(3) . . ?
N13 Co1 N23 83.7(3) . . ?
N36 Co1 N33 75.4(4) . . ?
N26 Co1 N33 143.0(4) . . ?
N16 Co1 N33 121.4(4) . . ?
N13 Co1 N33 81.5(3) . . ?
N23 Co1 N33 82.6(3) . . ?
N32 P1 N22 105.1(4) . . ?
N32 P1 N12 107.3(4) . . ?
N22 P1 N12 105.8(4) . . ?
N32 P1 S1 112.6(3) . . ?
N22 P1 S1 112.2(3) . . ?
N12 P1 S1 113.2(3) . . ?
N13 N12 C11 118.9(8) . . ?
N13 N12 P1 115.0(6) . . ?
C11 N12 P1 120.4(7) . . ?
C14 N13 N12 117.8(8) . . ?
C14 N13 Co1 116.7(7) . . ?
N12 N13 Co1 125.5(6) . . ?
N13 C14 C15 116.1(10) . . ?
C19 C15 N16 111.7(11) . . ?
C19 C15 C14 131.3(12) . . ?
N16 C15 C14 116.9(9) . . ?
C17 N16 C15 105.3(10) . . ?
C17 N16 Co1 139.0(9) . . ?
C15 N16 Co1 115.1(7) . . ?
N16 C17 N18 108.3(12) . . ?
C19 N18 C17 108.9(10) . . ?
N18 C19 C15 105.8(12) . . ?
N23 N22 C21 118.5(8) . . ?
N23 N22 P1 117.6(6) . . ?
C21 N22 P1 121.2(7) . . ?
C24 N23 N22 120.4(8) . . ?
C24 N23 Co1 115.7(7) . . ?
N22 N23 Co1 123.9(6) . . ?
N23 C24 C25 116.1(9) . . ?
C29 C25 N26 107.1(10) . . ?
C29 C25 C24 133.9(11) . . ?
N26 C25 C24 118.4(10) . . ?
C27 N26 C25 107.7(10) . . ?
C27 N26 Co1 138.9(9) . . ?
C25 N26 Co1 112.6(7) . . ?
N26 C27 N28 109.9(11) . . ?
C27 N28 C29 107.5(10) . . ?
C25 C29 N28 107.5(11) . . ?
N33 N32 C31 117.8(8) . . ?
N33 N32 P1 117.7(6) . . ?
C31 N32 P1 124.3(7) . . ?
C34 N33 N32 119.3(9) . . ?
C34 N33 Co1 117.2(8) . . ?
N32 N33 Co1 123.3(6) . . ?
N33 C34 C35 113.2(10) . . ?
N36 C35 C39 111.5(11) . . ?
N36 C35 C34 118.5(9) . . ?
C39 C35 C34 130.0(12) . . ?
C37 N36 C35 103.6(10) . . ?
C37 N36 Co1 140.2(10) . . ?
C35 N36 Co1 114.3(7) . . ?
N36 C37 N38 112.8(13) . . ?
C39 N38 C37 106.8(11) . . ?
N38 C39 C35 105.3(12) . . ?
N46 Co2 N56 90.9(4) . . ?
N46 Co2 N66 89.0(5) . . ?
N56 Co2 N66 91.1(4) . . ?
N46 Co2 N53 125.4(4) . . ?
N56 Co2 N53 75.2(4) . . ?
N66 Co2 N53 142.3(5) . . ?
N46 Co2 N63 138.5(4) . . ?
N56 Co2 N63 127.2(3) . . ?
N66 Co2 N63 76.1(4) . . ?
N53 Co2 N63 84.6(4) . . ?
N46 Co2 N43 75.6(4) . . ?
N56 Co2 N43 140.4(4) . . ?
N66 Co2 N43 125.0(5) . . ?
N53 Co2 N43 82.7(4) . . ?
N63 Co2 N43 81.7(3) . . ?
N42 P2 N52 103.9(6) . . ?
N42 P2 N62 105.9(6) . . ?
N52 P2 N62 106.6(5) . . ?
N42 P2 S2 112.2(4) . . ?
N52 P2 S2 113.6(4) . . ?
N62 P2 S2 113.7(3) . . ?
N43 N42 C41 118.3(10) . . ?
N43 N42 P2 118.1(8) . . ?
C41 N42 P2 121.1(9) . . ?
C44 N43 N42 120.8(10) . . ?
C44 N43 Co2 115.4(8) . . ?
N42 N43 Co2 123.7(7) . . ?
N43 C44 C45 115.7(11) . . ?
C49 C45 N46 113.6(11) . . ?
C49 C45 C44 129.4(12) . . ?
N46 C45 C44 116.8(10) . . ?
C45 N46 C47 96.0(11) . . ?
C45 N46 Co2 116.4(7) . . ?
C47 N46 Co2 147.1(9) . . ?
N48 C47 N46 116.1(13) . . ?
C47 N48 C49 110.2(13) . . ?
N48 C49 C45 104.1(13) . . ?
N53 N52 C51 118.9(10) . . ?
N53 N52 P2 118.9(7) . . ?
C51 N52 P2 122.0(9) . . ?
C54 N53 N52 118.5(10) . . ?
C54 N53 Co2 116.8(8) . . ?
N52 N53 Co2 124.7(7) . . ?
N53 C54 C55 112.4(11) . . ?
N56 C55 C59 111.4(11) . . ?
N56 C55 C54 118.7(10) . . ?
C59 C55 C54 129.8(11) . . ?
C55 N56 C57 106.6(10) . . ?
C55 N56 Co2 115.5(8) . . ?
C57 N56 Co2 136.8(9) . . ?
N58 C57 N56 109.8(13) . . ?
C57 N58 C59 109.4(11) . . ?
N58 C59 C55 102.9(10) . . ?
N63 N62 C61 118.3(9) . . ?
N63 N62 P2 118.1(7) . . ?
C61 N62 P2 119.0(8) . . ?
C64 N63 N62 120.3(9) . . ?
C64 N63 Co2 114.2(8) . . ?
N62 N63 Co2 125.4(6) . . ?
N63 C64 C65 117.7(11) . . ?
C69 C65 N66 107.6(14) . . ?
C69 C65 C64 134.3(14) . . ?
N66 C65 C64 117.7(12) . . ?
C65 N66 C67 110.7(13) . . ?
C65 N66 Co2 113.4(9) . . ?
C67 N66 Co2 135.9(11) . . ?
N68 C67 N66 108.7(15) . . ?
C67 N68 C69 105.7(13) . . ?
C65 C69 N68 106.5(14) . . ?
N96 Co3 N76 95.5(3) . . ?
N96 Co3 N86 87.8(3) . . ?
N76 Co3 N86 90.7(3) . . ?
N96 Co3 N93 76.3(3) . . ?
N76 Co3 N93 145.8(3) . . ?
N86 Co3 N93 121.5(3) . . ?
N96 Co3 N83 140.9(3) . . ?
N76 Co3 N83 119.7(3) . . ?
N86 Co3 N83 76.1(3) . . ?
N93 Co3 N83 82.2(3) . . ?
N96 Co3 N73 125.0(3) . . ?
N76 Co3 N73 75.9(3) . . ?
N86 Co3 N73 145.1(3) . . ?
N93 Co3 N73 82.0(3) . . ?
N83 Co3 N73 82.8(3) . . ?
N72 P3 N92 106.3(5) . . ?
N72 P3 N82 107.5(5) . . ?
N92 P3 N82 106.2(5) . . ?
N72 P3 S3 111.2(4) . . ?
N92 P3 S3 113.1(4) . . ?
N82 P3 S3 112.2(4) . . ?
N73 N72 C71 112.8(9) . . ?
N73 N72 P3 118.0(7) . . ?
C71 N72 P3 126.0(8) . . ?
C74 N73 N72 120.6(9) . . ?
C74 N73 Co3 115.7(7) . . ?
N72 N73 Co3 123.6(7) . . ?
N73 C74 C75 115.4(9) . . ?
N76 C75 C79 109.0(9) . . ?
N76 C75 C74 119.2(8) . . ?
C79 C75 C74 131.5(9) . . ?
C77 N76 C75 107.2(8) . . ?
C77 N76 Co3 138.9(6) . . ?
C75 N76 Co3 113.8(6) . . ?
N76 C77 N78 110.5(9) . . ?
C77 N78 C79 107.4(8) . . ?
C75 C79 N78 106.0(8) . . ?
N83 N82 C81 117.4(10) . . ?
N83 N82 P3 118.4(7) . . ?
C81 N82 P3 123.5(8) . . ?
C84 N83 N82 121.6(8) . . ?
C84 N83 Co3 115.2(6) . . ?
N82 N83 Co3 123.1(7) . . ?
N83 C84 C85 117.3(9) . . ?
C89 C85 N86 109.7(9) . . ?
C89 C85 C84 132.7(9) . . ?
N86 C85 C84 117.6(8) . . ?
C87 N86 C85 104.9(7) . . ?
C87 N86 Co3 141.1(6) . . ?
C85 N86 Co3 112.1(6) . . ?
N86 C87 N88 110.8(9) . . ?
C87 N88 C89 108.2(8) . . ?
C85 C89 N88 106.4(8) . . ?
N93 N92 C91 118.1(9) . . ?
N93 N92 P3 116.2(7) . . ?
C91 N92 P3 120.3(8) . . ?
C94 N93 N92 118.7(8) . . ?
C94 N93 Co3 114.9(6) . . ?
N92 N93 Co3 125.9(6) . . ?
N93 C94 C95 115.4(8) . . ?
C99 C95 N96 110.0(8) . . ?
C99 C95 C94 132.0(8) . . ?
N96 C95 C94 118.0(7) . . ?
C97 N96 C95 105.8(7) . . ?
C97 N96 Co3 138.9(6) . . ?
C95 N96 Co3 115.2(5) . . ?
N96 C97 N98 110.5(8) . . ?
C97 N98 C99 108.9(8) . . ?
C95 C99 N98 104.7(8) . . ?
O12 N1 O11 121.7(8) . . ?
O12 N1 O13 118.9(8) . . ?
O11 N1 O13 119.2(8) . . ?
O22 N2 O23 120.3(8) . . ?
O22 N2 O21 120.0(9) . . ?
O23 N2 O21 119.7(9) . . ?
O31 N3 O33 120.4(7) . . ?
O31 N3 O32 119.2(7) . . ?
O33 N3 O32 120.4(7) . . ?
O43 N4 O41 121.5(9) . . ?
O43 N4 O42 121.3(10) . . ?
O41 N4 O42 116.9(10) . . ?
O51 N5 O52 119.6(9) . . ?
O51 N5 O53 118.2(10) . . ?
O52 N5 O53 122.2(10) . . ?
O61 N6 O63 112.4(13) . . ?
O61 N6 O62 122.5(13) . . ?
O63 N6 O62 124.2(13) . . ?
N6 O61 N6' 12(2) . . ?
N6' O62 N6 12(2) . . ?
O62 N6' O63' 111.7(13) . . ?
O62 N6' O61 120.0(13) . . ?
O63' N6' O61 125.8(14) . . ?

loop_
_geom_bond_atom_site_label_1
_geom_bond_atom_site_label_2
_geom_bond_distance
_geom_bond_site_symmetry_2
_geom_bond_publ_flag
Co1 N36 2.093(9) . ?
Co1 N26 2.097(10) . ?
Co1 N16 2.122(9) . ?
Co1 N13 2.184(8) . ?
Co1 N23 2.199(8) . ?
Co1 N33 2.205(9) . ?
S1 P1 1.911(4) . ?
P1 N32 1.672(8) . ?
P1 N22 1.676(8) . ?
P1 N12 1.696(8) . ?
C11 N12 1.443(13) . ?
N12 N13 1.382(11) . ?
N13 C14 1.286(12) . ?
C14 C15 1.436(14) . ?
C15 C19 1.344(16) . ?
C15 N16 1.369(16) . ?
N16 C17 1.343(15) . ?
C17 N18 1.388(17) . ?
N18 C19 1.342(17) . ?
C21 N22 1.459(13) . ?
N22 N23 1.388(11) . ?
N23 C24 1.268(13) . ?
C24 C25 1.427(15) . ?
C25 C29 1.379(17) . ?
C25 N26 1.398(15) . ?
N26 C27 1.340(15) . ?
C27 N28 1.359(16) . ?
N28 C29 1.387(16) . ?
C31 N32 1.474(13) . ?
N32 N33 1.408(12) . ?
N33 C34 1.283(13) . ?
C34 C35 1.466(16) . ?
C35 N36 1.370(16) . ?
C35 C39 1.384(16) . ?
N36 C37 1.321(15) . ?
C37 N38 1.371(17) . ?
N38 C39 1.352(19) . ?
Co2 N46 2.038(11) . ?
Co2 N56 2.104(9) . ?
Co2 N66 2.108(12) . ?
Co2 N53 2.128(10) . ?
Co2 N63 2.191(9) . ?
Co2 N43 2.229(9) . ?
S2 P2 1.910(4) . ?
P2 N42 1.647(11) . ?
P2 N52 1.690(9) . ?
P2 N62 1.699(9) . ?
C41 N42 1.474(17) . ?
N42 N43 1.394(13) . ?
N43 C44 1.280(15) . ?
C44 C45 1.428(16) . ?
C45 C49 1.352(17) . ?
C45 N46 1.406(16) . ?
N46 C47 1.414(17) . ?
C47 N48 1.224(19) . ?
N48 C49 1.337(17) . ?
C51 N52 1.443(17) . ?
N52 N53 1.385(14) . ?
N53 C54 1.314(14) . ?
C54 C55 1.467(17) . ?
C55 N56 1.266(15) . ?
C55 C59 1.431(15) . ?
N56 C57 1.361(16) . ?
C57 N58 1.324(17) . ?
N58 C59 1.342(16) . ?
C61 N62 1.419(15) . ?
N62 N63 1.340(13) . ?
N63 C64 1.291(14) . ?
C64 C65 1.403(18) . ?
C65 C69 1.37(2) . ?
C65 N66 1.377(19) . ?
N66 C67 1.39(2) . ?
C67 N68 1.36(2) . ?
N68 C69 1.51(2) . ?
Co3 N96 2.074(7) . ?
Co3 N76 2.098(7) . ?
Co3 N86 2.147(8) . ?
Co3 N93 2.193(8) . ?
Co3 N83 2.194(8) . ?
Co3 N73 2.226(8) . ?
S3 P3 1.915(4) . ?
P3 N72 1.588(11) . ?
P3 N92 1.674(10) . ?
P3 N82 1.711(10) . ?
C71 N72 1.513(15) . ?
N72 N73 1.404(12) . ?
N73 C74 1.256(14) . ?
C74 C75 1.458(14) . ?
C75 N76 1.363(12) . ?
C75 C79 1.369(14) . ?
N76 C77 1.325(12) . ?
C77 N78 1.347(13) . ?
N78 C79 1.385(13) . ?
C81 N82 1.457(14) . ?
N82 N83 1.386(12) . ?
N83 C84 1.280(13) . ?
C84 C85 1.441(14) . ?
C85 C89 1.344(13) . ?
C85 N86 1.391(11) . ?
N86 C87 1.335(12) . ?
C87 N88 1.336(12) . ?
N88 C89 1.366(13) . ?
C91 N92 1.495(14) . ?
N92 N93 1.389(12) . ?
N93 C94 1.318(13) . ?
C94 C95 1.421(13) . ?
C95 C99 1.364(12) . ?
C95 N96 1.380(11) . ?
N96 C97 1.313(12) . ?
C97 N98 1.342(12) . ?
N98 C99 1.367(12) . ?
N1 O12 1.240(9) . ?
N1 O11 1.246(9) . ?
N1 O13 1.254(9) . ?
N2 O22 1.249(9) . ?
N2 O23 1.253(10) . ?
N2 O21 1.257(9) . ?
N3 O31 1.252(8) . ?
N3 O33 1.254(9) . ?
N3 O32 1.258(8) . ?
N4 O43 1.243(10) . ?
N4 O41 1.248(10) . ?
N4 O42 1.258(10) . ?
N5 O51 1.231(10) . ?
N5 O52 1.250(10) . ?
N5 O53 1.258(10) . ?
N6 O61 1.216(12) . ?
N6 O63 1.253(13) . ?
N6 O62 1.257(12) . ?
O61 N6' 1.263(12) . ?
O62 N6' 1.240(13) . ?
N6' O63' 1.259(13) . ?
